data_2214611
loop_
_publ_author_name
'Li, Jin Min'

_publ_section_title Dichlorido{2,2'-[oxydi(methylene)]dipyridine-\k^3^<i>N</i>,<i>N</i>,<i>N</i>'}cadmium(II)
_journal_coeditor_code CV2283
_journal_issue 8
_journal_name_full 'Acta Crystallographica Section E'
_journal_page_first m2241
_journal_page_last m2241
_journal_paper_doi 10.1107/S1600536807036574
_journal_volume 63
_journal_year 2007
_chemical_formula_iupac '[Cd Cl2 (C12 H12 N2 O)]'
_chemical_formula_moiety 'C12 H12 Cd Cl2 N2 O'
_chemical_formula_sum 'C12 H12 Cd Cl2 N2 O'
_chemical_formula_weight 383.54
_chemical_name_systematic
;
Dichlorido{2,2'-[oxydi(methylene)]dipyridine-\k^3^N,N,N'}cadmium(II)
;
_space_group_IT_number 14
_symmetry_cell_setting monoclinic
_symmetry_space_group_name_Hall '-P 2yn'
_symmetry_space_group_name_H-M 'P 1 21/n 1'
_atom_sites_solution_hydrogens geom
_atom_sites_solution_primary direct
_atom_sites_solution_secondary difmap
_audit_creation_method SHELXL-97
_cell_angle_alpha 90.00
_cell_angle_beta 90.000(10)
_cell_angle_gamma 90.00
_cell_formula_units_Z 4
_cell_length_a 8.1397(15)
_cell_length_b 12.597(2)
_cell_length_c 13.823(3)
_cell_measurement_reflns_used 5221
_cell_measurement_temperature 298(2)
_cell_measurement_theta_max 28.1925
_cell_measurement_theta_min 2.1875
_cell_volume 1417.4(5)
_computing_cell_refinement 'SAINT (Bruker, 1997)'
_computing_data_collection 'SMART (Bruker, 1997)'
_computing_data_reduction SAINT
_computing_molecular_graphics SHELXTL
_computing_publication_material SHELXTL
_computing_structure_refinement SHELXTL
_computing_structure_solution 'SHELXTL (Bruker, 2001)'
_diffrn_ambient_temperature 298(2)
_diffrn_measured_fraction_theta_full 0.998
_diffrn_measured_fraction_theta_max 0.998
_diffrn_measurement_device_type 'Bruker SMART APEX CCD'
_diffrn_measurement_method '\f and \w'
_diffrn_radiation_monochromator graphite
_diffrn_radiation_source 'fine-focus sealed tube'
_diffrn_radiation_type MoK\a
_diffrn_radiation_wavelength 0.71073
_diffrn_reflns_av_R_equivalents 0.0377
_diffrn_reflns_av_sigmaI/netI 0.0337
_diffrn_reflns_limit_h_max 9
_diffrn_reflns_limit_h_min -8
_diffrn_reflns_limit_k_max 14
_diffrn_reflns_limit_k_min -12
_diffrn_reflns_limit_l_max 16
_diffrn_reflns_limit_l_min -13
_diffrn_reflns_number 6908
_diffrn_reflns_theta_full 25.02
_diffrn_reflns_theta_max 25.02
_diffrn_reflns_theta_min 2.19
_exptl_absorpt_coefficient_mu 1.906
_exptl_absorpt_correction_T_max 0.6371
_exptl_absorpt_correction_T_min 0.5551
_exptl_absorpt_correction_type multi-scan
_exptl_absorpt_process_details '(SADABS; Sheldrick, 1996)'
_exptl_crystal_colour red
_exptl_crystal_density_diffrn 1.797
_exptl_crystal_density_method 'not measured'
_exptl_crystal_description block
_exptl_crystal_F_000 752
_exptl_crystal_size_max 0.35
_exptl_crystal_size_mid 0.30
_exptl_crystal_size_min 0.26
_refine_diff_density_max 0.511
_refine_diff_density_min -0.501
_refine_ls_extinction_coef 0.0071(6)
_refine_ls_extinction_expression Fc^*^=kFc[1+0.001xFc^2^\l^3^/sin(2\q)]^-1/4^
_refine_ls_extinction_method SHELXL97
_refine_ls_goodness_of_fit_ref 1.044
_refine_ls_hydrogen_treatment constr
_refine_ls_matrix_type full
_refine_ls_number_parameters 164
_refine_ls_number_reflns 2504
_refine_ls_number_restraints 0
_refine_ls_restrained_S_all 1.044
_refine_ls_R_factor_all 0.0312
_refine_ls_R_factor_gt 0.0276
_refine_ls_shift/su_max 0.001
_refine_ls_shift/su_mean 0.000
_refine_ls_structure_factor_coef Fsqd
_refine_ls_weighting_details 'calc w=1/[\s^2^(Fo^2^)+(0.0438P)^2^+0.0413P] where P=(Fo^2^+2Fc^2^)/3'
_refine_ls_weighting_scheme calc
_refine_ls_wR_factor_gt 0.0717
_refine_ls_wR_factor_ref 0.0737
_reflns_number_gt 2259
_reflns_number_total 2504
_reflns_threshold_expression I>2\s(I)
_cod_data_source_file cv2283.cif
_cod_data_source_block I
_cod_original_cell_volume 1417.3(4)
_cod_original_sg_symbol_H-M 'P 21/n'
_cod_database_code 2214611
_cod_database_fobs_code 2214611

loop_
_symmetry_equiv_pos_as_xyz
'x, y, z'
'-x+1/2, y+1/2, -z+1/2'
'-x, -y, -z'
'x-1/2, -y-1/2, z-1/2'

loop_
_atom_site_type_symbol
_atom_site_label
_atom_site_fract_x
_atom_site_fract_y
_atom_site_fract_z
_atom_site_U_iso_or_equiv
_atom_site_adp_type
_atom_site_calc_flag
_atom_site_refinement_flags
_atom_site_occupancy
Cd Cd1 0.11080(2) 0.310375(16) 0.121183(14) 0.04107(13) Uani d . 1
O O1 0.1024(3) 0.32605(17) -0.05150(16) 0.0573(6) Uani d . 1
N N1 -0.0571(3) 0.18529(17) 0.0506(2) 0.0463(6) Uani d . 1
N N2 0.2095(3) 0.47121(19) 0.06695(17) 0.0412(5) Uani d . 1
C C3 -0.0493(3) 0.1670(2) -0.0436(2) 0.0454(7) Uani d . 1
C C9 0.3299(4) 0.6388(3) 0.1051(3) 0.0549(8) Uani d . 1
H H9 0.3558 0.6898 0.1514 0.066 Uiso calc R 1
C C7 -0.1646(4) 0.1293(3) 0.1042(3) 0.0597(8) Uani d . 1
H H7 -0.1710 0.1429 0.1702 0.072 Uiso calc R 1
C C10 0.3719(4) 0.6525(3) 0.0100(3) 0.0566(8) Uani d . 1
H H10 0.4281 0.7132 -0.0092 0.068 Uiso calc R 1
C C8 0.2480(4) 0.5471(2) 0.1301(2) 0.0497(7) Uani d . 1
H H8 0.2181 0.5377 0.1944 0.060 Uiso calc R 1
C C2 0.0691(4) 0.2318(3) -0.1024(2) 0.0535(7) Uani d . 1
H H2A 0.1699 0.1922 -0.1126 0.064 Uiso calc R 1
H H2B 0.0217 0.2482 -0.1650 0.064 Uiso calc R 1
C C4 -0.1469(4) 0.0920(3) -0.0877(3) 0.0662(9) Uani d . 1
H H4 -0.1410 0.0808 -0.1541 0.079 Uiso calc R 1
C C5 -0.2547(4) 0.0334(3) -0.0304(4) 0.0787(12) Uani d . 1
H H5 -0.3196 -0.0193 -0.0581 0.094 Uiso calc R 1
C C1 0.2060(4) 0.3997(2) -0.0970(2) 0.0487(7) Uani d . 1
H H1A 0.1509 0.4302 -0.1527 0.058 Uiso calc R 1
H H1B 0.3052 0.3647 -0.1191 0.058 Uiso calc R 1
C C6 -0.2647(4) 0.0532(3) 0.0654(3) 0.0705(10) Uani d . 1
H H6 -0.3381 0.0159 0.1041 0.085 Uiso calc R 1
C C11 0.3312(3) 0.5770(3) -0.0566(3) 0.0530(8) Uani d . 1
H H11 0.3581 0.5863 -0.1214 0.064 Uiso calc R 1
Cl Cl2 0.36235(10) 0.21466(7) 0.16135(6) 0.0580(2) Uani d . 1
Cl Cl1 -0.05175(10) 0.36258(7) 0.26186(6) 0.0595(2) Uani d . 1
C C12 0.2489(3) 0.4856(2) -0.0264(2) 0.0419(6) Uani d . 1

loop_
_atom_site_aniso_label
_atom_site_aniso_U_11
_atom_site_aniso_U_22
_atom_site_aniso_U_33
_atom_site_aniso_U_12
_atom_site_aniso_U_13
_atom_site_aniso_U_23
Cd1 0.05013(17) 0.04633(18) 0.02674(16) -0.00318(8) 0.00138(10) 0.00116(8)
O1 0.0820(15) 0.0613(13) 0.0286(12) -0.0183(11) 0.0046(11) -0.0049(10)
N1 0.0484(13) 0.0449(14) 0.0457(17) 0.0009(10) -0.0018(12) -0.0020(11)
N2 0.0461(12) 0.0429(13) 0.0347(13) 0.0004(10) 0.0025(10) 0.0026(11)
C3 0.0420(14) 0.0469(16) 0.0473(19) 0.0082(12) -0.0065(13) -0.0114(14)
C9 0.0514(16) 0.0481(18) 0.065(2) 0.0002(14) -0.0015(16) -0.0024(16)
C7 0.0607(18) 0.060(2) 0.058(2) -0.0040(16) 0.0061(16) 0.0084(17)
C10 0.0455(16) 0.0470(17) 0.077(3) -0.0017(13) 0.0035(16) 0.0100(18)
C8 0.0565(16) 0.0504(17) 0.0423(17) -0.0007(14) 0.0017(14) -0.0038(14)
C2 0.0589(17) 0.0634(19) 0.0381(17) 0.0016(15) -0.0001(14) -0.0158(16)
C4 0.0671(19) 0.061(2) 0.070(2) 0.0027(17) -0.0153(18) -0.0223(19)
C5 0.062(2) 0.056(2) 0.118(4) -0.0077(17) -0.017(2) -0.018(2)
C1 0.0489(15) 0.0631(19) 0.0341(16) -0.0001(13) 0.0057(13) 0.0041(14)
C6 0.063(2) 0.052(2) 0.097(3) -0.0113(16) 0.001(2) 0.009(2)
C11 0.0474(15) 0.0584(19) 0.0532(19) 0.0019(14) 0.0077(14) 0.0204(16)
Cl2 0.0549(4) 0.0674(5) 0.0516(5) 0.0075(4) -0.0007(4) 0.0050(4)
Cl1 0.0673(5) 0.0726(6) 0.0387(4) 0.0084(4) 0.0136(4) -0.0028(4)
C12 0.0354(13) 0.0514(16) 0.0388(16) 0.0056(11) 0.0015(11) 0.0072(13)

loop_
_atom_type_symbol
_atom_type_description
_atom_type_scat_dispersion_real
_atom_type_scat_dispersion_imag
_atom_type_scat_source
C C 0.0033 0.0016 'International Tables Vol C Tables 4.2.6.8 and 6.1.1.4'
H H 0.0000 0.0000 'International Tables Vol C Tables 4.2.6.8 and 6.1.1.4'
N N 0.0061 0.0033 'International Tables Vol C Tables 4.2.6.8 and 6.1.1.4'
O O 0.0106 0.0060 'International Tables Vol C Tables 4.2.6.8 and 6.1.1.4'
Cd Cd -0.8075 1.2024 'International Tables Vol C Tables 4.2.6.8 and 6.1.1.4'
Cl Cl 0.1484 0.1585 'International Tables Vol C Tables 4.2.6.8 and 6.1.1.4'

loop_
_geom_angle_atom_site_label_1
_geom_angle_atom_site_label_2
_geom_angle_atom_site_label_3
_geom_angle
N1 Cd1 N2 132.11(9)
N1 Cd1 O1 67.52(8)
N2 Cd1 O1 67.26(8)
N1 Cd1 Cl2 104.85(6)
N2 Cd1 Cl2 102.47(6)
O1 Cd1 Cl2 106.94(6)
N1 Cd1 Cl1 101.53(7)
N2 Cd1 Cl1 102.19(6)
O1 Cd1 Cl1 139.08(6)
Cl2 Cd1 Cl1 113.98(3)
C1 O1 C2 116.7(2)
C1 O1 Cd1 118.96(17)
C2 O1 Cd1 115.74(18)
C3 N1 C7 118.8(3)
C3 N1 Cd1 120.5(2)
C7 N1 Cd1 120.8(2)
C8 N2 C12 118.5(2)
C8 N2 Cd1 120.00(19)
C12 N2 Cd1 120.97(19)
N1 C3 C4 121.8(3)
N1 C3 C2 118.0(3)
C4 C3 C2 120.2(3)
C10 C9 C8 117.8(3)
C10 C9 H9 121.1
C8 C9 H9 121.1
N1 C7 C6 122.6(4)
N1 C7 H7 118.7
C6 C7 H7 118.7
C11 C10 C9 119.9(3)
C11 C10 H10 120.0
C9 C10 H10 120.0
N2 C8 C9 123.5(3)
N2 C8 H8 118.3
C9 C8 H8 118.3
O1 C2 C3 108.1(2)
O1 C2 H2A 110.1
C3 C2 H2A 110.1
O1 C2 H2B 110.1
C3 C2 H2B 110.1
H2A C2 H2B 108.4
C3 C4 C5 118.4(4)
C3 C4 H4 120.8
C5 C4 H4 120.8
C6 C5 C4 119.8(3)
C6 C5 H5 120.1
C4 C5 H5 120.1
O1 C1 C12 109.0(2)
O1 C1 H1A 109.9
C12 C1 H1A 109.9
O1 C1 H1B 109.9
C12 C1 H1B 109.9
H1A C1 H1B 108.3
C5 C6 C7 118.6(4)
C5 C6 H6 120.7
C7 C6 H6 120.7
C10 C11 C12 119.4(3)
C10 C11 H11 120.3
C12 C11 H11 120.3
N2 C12 C11 120.9(3)
N2 C12 C1 118.3(2)
C11 C12 C1 120.8(3)

loop_
_geom_bond_atom_site_label_1
_geom_bond_atom_site_label_2
_geom_bond_distance
Cd1 N1 2.303(2)
Cd1 N2 2.305(2)
Cd1 O1 2.396(2)
Cd1 Cl2 2.4402(9)
Cd1 Cl1 2.4422(8)
O1 C1 1.403(3)
O1 C2 1.407(4)
N1 C3 1.325(4)
N1 C7 1.345(4)
N2 C8 1.332(4)
N2 C12 1.342(4)
C3 C4 1.376(4)
C3 C2 1.502(5)
C9 C10 1.370(5)
C9 C8 1.378(4)
C9 H9 0.9300
C7 C6 1.368(5)
C7 H7 0.9300
C10 C11 1.365(5)
C10 H10 0.9300
C8 H8 0.9300
C2 H2A 0.9700
C2 H2B 0.9700
C4 C5 1.394(6)
C4 H4 0.9300
C5 C6 1.349(6)
C5 H5 0.9300
C1 C12 1.498(4)
C1 H1A 0.9700
C1 H1B 0.9700
C6 H6 0.9300
C11 C12 1.396(4)
C11 H11 0.9300

loop_
_geom_hbond_atom_site_label_D
_geom_hbond_atom_site_label_H
_geom_hbond_atom_site_label_A
_geom_hbond_site_symmetry_A
_geom_hbond_distance_DH
_geom_hbond_distance_HA
_geom_hbond_distance_DA
_geom_hbond_angle_DHA
C2 H2B Cl2 4_565 0.97 2.77 3.735(3) 175
C6 H6 Cl1 2_445 0.93 2.82 3.701(4) 158

loop_
_geom_torsion_atom_site_label_1
_geom_torsion_atom_site_label_2
_geom_torsion_atom_site_label_3
_geom_torsion_atom_site_label_4
_geom_torsion
N1 Cd1 O1 C1 -174.5(2)
N2 Cd1 O1 C1 21.70(19)
Cl2 Cd1 O1 C1 -75.0(2)
Cl1 Cd1 O1 C1 104.0(2)
N1 Cd1 O1 C2 -27.6(2)
N2 Cd1 O1 C2 168.6(2)
Cl2 Cd1 O1 C2 71.9(2)
Cl1 Cd1 O1 C2 -109.1(2)
N2 Cd1 N1 C3 35.0(3)
O1 Cd1 N1 C3 14.7(2)
Cl2 Cd1 N1 C3 -87.8(2)
Cl1 Cd1 N1 C3 153.3(2)
N2 Cd1 N1 C7 -145.2(2)
O1 Cd1 N1 C7 -165.4(2)
Cl2 Cd1 N1 C7 92.1(2)
Cl1 Cd1 N1 C7 -26.8(2)
N1 Cd1 N2 C8 153.2(2)
O1 Cd1 N2 C8 173.5(2)
Cl2 Cd1 N2 C8 -83.2(2)
Cl1 Cd1 N2 C8 35.1(2)
N1 Cd1 N2 C12 -35.5(2)
O1 Cd1 N2 C12 -15.17(18)
Cl2 Cd1 N2 C12 88.18(19)
Cl1 Cd1 N2 C12 -153.55(18)
C7 N1 C3 C4 -0.6(4)
Cd1 N1 C3 C4 179.3(2)
C7 N1 C3 C2 178.9(3)
Cd1 N1 C3 C2 -1.2(3)
C3 N1 C7 C6 0.9(5)
Cd1 N1 C7 C6 -179.0(3)
C8 C9 C10 C11 0.6(4)
C12 N2 C8 C9 -1.6(4)
Cd1 N2 C8 C9 170.0(2)
C10 C9 C8 N2 0.7(5)
C1 O1 C2 C3 -177.3(2)
Cd1 O1 C2 C3 35.0(3)
N1 C3 C2 O1 -22.5(4)
C4 C3 C2 O1 156.9(3)
N1 C3 C4 C5 -0.8(5)
C2 C3 C4 C5 179.7(3)
C3 C4 C5 C6 1.9(5)
C2 O1 C1 C12 -170.9(3)
Cd1 O1 C1 C12 -24.3(3)
C4 C5 C6 C7 -1.6(6)
N1 C7 C6 C5 0.2(5)
C9 C10 C11 C12 -0.9(4)
C8 N2 C12 C11 1.2(4)
Cd1 N2 C12 C11 -170.33(19)
C8 N2 C12 C1 179.7(3)
Cd1 N2 C12 C1 8.2(3)
C10 C11 C12 N2 0.0(4)
C10 C11 C12 C1 -178.5(3)
O1 C1 C12 N2 10.7(3)
O1 C1 C12 C11 -170.7(2)
